data_4120611
loop_
_publ_author_name
'Hadlington, Terrance J.'
'Hermann, Markus'
'Frenking, Gernot'
'Jones, Cameron'

_publ_section_title
;
 Low Coordinate Germanium(II) and Tin(II) Hydride Complexes: Efficient
 Catalysts for the Hydroboration of Carbonyl Compounds.
;
_journal_issue 8
_journal_name_full 'Journal of the American Chemical Society'
_journal_page_first 3028
_journal_paper_doi 10.1021/ja5006477
_journal_volume 136
_journal_year 2014
_chemical_formula_sum 'C58 H75 N O2 Si Sn'
_chemical_formula_weight 964.97
_chemical_name_systematic
; 
 ? 
;
_space_group_IT_number 2
_symmetry_cell_setting triclinic
_symmetry_space_group_name_Hall '-P 1'
_symmetry_space_group_name_H-M 'P -1'
_atom_sites_solution_hydrogens geom
_atom_sites_solution_primary direct
_atom_sites_solution_secondary difmap
_audit_creation_method SHELXL-97
_cell_angle_alpha 95.626(8)
_cell_angle_beta 104.476(9)
_cell_angle_gamma 97.307(8)
_cell_formula_units_Z 2
_cell_length_a 10.2677(11)
_cell_length_b 13.9530(13)
_cell_length_c 19.249(2)
_cell_measurement_temperature 123(2)
_cell_volume 2624.2(5)
_computing_structure_refinement 'SHELXL-97 (Sheldrick, 1997)'
_computing_structure_solution 'SHELXS-97 (Sheldrick, 1990)'
_diffrn_ambient_temperature 123(2)
_diffrn_measured_fraction_theta_full 0.998
_diffrn_measured_fraction_theta_max 0.998
_diffrn_measurement_device_type 'Bruker Apex X8'
_diffrn_radiation_monochromator graphite
_diffrn_radiation_source 'fine-focus sealed tube'
_diffrn_radiation_type MoK\a
_diffrn_radiation_wavelength 0.71073
_diffrn_reflns_av_R_equivalents 0.0982
_diffrn_reflns_av_sigmaI/netI 0.1972
_diffrn_reflns_limit_h_max 12
_diffrn_reflns_limit_h_min -12
_diffrn_reflns_limit_k_max 16
_diffrn_reflns_limit_k_min -15
_diffrn_reflns_limit_l_max 23
_diffrn_reflns_limit_l_min -21
_diffrn_reflns_number 18315
_diffrn_reflns_theta_full 25.20
_diffrn_reflns_theta_max 25.20
_diffrn_reflns_theta_min 2.97
_exptl_absorpt_coefficient_mu 0.550
_exptl_absorpt_correction_T_max 0.922
_exptl_absorpt_correction_T_min 0.873
_exptl_absorpt_correction_type multi-scan
_exptl_absorpt_process_details 'Sortav (Blessing)'
_exptl_crystal_colour colorless
_exptl_crystal_density_diffrn 1.221
_exptl_crystal_density_method 'not measured'
_exptl_crystal_description block
_exptl_crystal_F_000 1020
_exptl_crystal_size_max 0.25
_exptl_crystal_size_mid 0.20
_exptl_crystal_size_min 0.15
_refine_diff_density_max 1.081
_refine_diff_density_min -1.363
_refine_diff_density_rms 0.122
_refine_ls_extinction_method none
_refine_ls_goodness_of_fit_ref 0.989
_refine_ls_hydrogen_treatment constr
_refine_ls_matrix_type full
_refine_ls_number_parameters 579
_refine_ls_number_reflns 9443
_refine_ls_number_restraints 41
_refine_ls_restrained_S_all 0.989
_refine_ls_R_factor_all 0.1550
_refine_ls_R_factor_gt 0.0793
_refine_ls_shift/su_max 0.000
_refine_ls_shift/su_mean 0.000
_refine_ls_structure_factor_coef Fsqd
_refine_ls_weighting_details 'calc w=1/[\s^2^(Fo^2^)+(0.0658P)^2^+0.0000P] where P=(Fo^2^+2Fc^2^)/3'
_refine_ls_weighting_scheme calc
_refine_ls_wR_factor_gt 0.1564
_refine_ls_wR_factor_ref 0.2053
_reflns_number_gt 4773
_reflns_number_total 9443
_reflns_threshold_expression >2sigma(I)
_cod_data_source_file ja5006477_si_005.cif
_cod_data_source_block compound6
_cod_original_sg_symbol_H-M P-1
_cod_database_code 4120611

loop_
_symmetry_equiv_pos_as_xyz
'x, y, z'
'-x, -y, -z'

loop_
_atom_site_label
_atom_site_type_symbol
_atom_site_fract_x
_atom_site_fract_y
_atom_site_fract_z
_atom_site_U_iso_or_equiv
_atom_site_adp_type
_atom_site_occupancy
_atom_site_symmetry_multiplicity
_atom_site_calc_flag
_atom_site_refinement_flags
Sn1 Sn 0.50710(6) 0.90306(4) 0.69627(2) 0.0378(2) Uani 1 1 d .
Si1 Si 0.1476(2) 0.83529(16) 0.65529(9) 0.0291(5) Uani 1 1 d .
O1 O 0.4481(6) 0.8207(4) 0.5981(2) 0.0454(15) Uani 1 1 d .
N1 N 0.3078(6) 0.9045(4) 0.7048(2) 0.0254(14) Uani 1 1 d .
C1 C 0.3068(7) 0.9768(5) 0.7639(3) 0.0248(17) Uani 1 1 d .
O2 O 0.6615(8) 0.4094(5) 0.6078(3) 0.075(2) Uani 1 1 d .
C2 C 0.3124(7) 0.9477(5) 0.8341(3) 0.0249(16) Uani 1 1 d .
C3 C 0.2901(7) 1.0146(6) 0.8872(3) 0.0305(18) Uani 1 1 d .
H3 H 0.2884 0.9942 0.9326 0.037 Uiso 1 1 calc R
C4 C 0.2703(7) 1.1088(6) 0.8770(3) 0.0289(18) Uani 1 1 d .
C5 C 0.2832(7) 1.1390(6) 0.8120(3) 0.0321(18) Uani 1 1 d .
H5 H 0.2809 1.2054 0.8054 0.039 Uiso 1 1 calc R
C6 C 0.2995(7) 1.0734(5) 0.7559(3) 0.0260(17) Uani 1 1 d .
C7 C 0.2293(9) 1.1725(6) 0.9339(4) 0.044(2) Uani 1 1 d .
H7 H 0.2778 1.1566 0.9822 0.052 Uiso 1 1 calc R
C8 C 0.0775(10) 1.1444(9) 0.9253(4) 0.075(3) Uani 1 1 d .
H8A H 0.0527 1.1783 0.9660 0.112 Uiso 1 1 calc R
H8B H 0.0559 1.0738 0.9245 0.112 Uiso 1 1 calc R
H8C H 0.0262 1.1632 0.8799 0.112 Uiso 1 1 calc R
C9 C 0.2659(12) 1.2797(7) 0.9347(4) 0.078(4) Uani 1 1 d .
H9A H 0.3624 1.2952 0.9361 0.117 Uiso 1 1 calc R
H9B H 0.2492 1.3147 0.9775 0.117 Uiso 1 1 calc R
H9C H 0.2101 1.2996 0.8909 0.117 Uiso 1 1 calc R
C10 C 0.3560(8) 0.8505(6) 0.8515(3) 0.036(2) Uani 1 1 d .
H10 H 0.3121 0.8023 0.8072 0.043 Uiso 1 1 calc R
C11 C 0.5101(8) 0.8570(6) 0.8624(3) 0.0333(19) Uani 1 1 d .
C12 C 0.5663(8) 0.7725(6) 0.8476(3) 0.039(2) Uani 1 1 d .
H12 H 0.5086 0.7113 0.8323 0.047 Uiso 1 1 calc R
C13 C 0.7038(9) 0.7779(8) 0.8550(4) 0.048(2) Uani 1 1 d .
H13 H 0.7398 0.7206 0.8441 0.058 Uiso 1 1 calc R
C14 C 0.7912(9) 0.8666(8) 0.8784(4) 0.048(2) Uani 1 1 d .
H14 H 0.8859 0.8706 0.8827 0.058 Uiso 1 1 calc R
C15 C 0.7373(8) 0.9474(7) 0.8950(4) 0.045(2) Uani 1 1 d .
H15 H 0.7959 1.0079 0.9130 0.054 Uiso 1 1 calc R
C16 C 0.6005(8) 0.9431(6) 0.8864(3) 0.037(2) Uani 1 1 d .
H16 H 0.5663 1.0013 0.8972 0.044 Uiso 1 1 calc R
C17 C 0.3083(8) 0.8097(6) 0.9140(3) 0.035(2) Uani 1 1 d .
C18 C 0.3931(9) 0.8275(6) 0.9843(3) 0.043(2) Uani 1 1 d .
H18 H 0.4818 0.8639 0.9938 0.051 Uiso 1 1 calc R
C19 C 0.3481(10) 0.7919(7) 1.0407(4) 0.051(2) Uani 1 1 d .
H19 H 0.4066 0.8033 1.0885 0.061 Uiso 1 1 calc R
C20 C 0.2207(10) 0.7410(7) 1.0275(4) 0.054(3) Uani 1 1 d .
H20 H 0.1899 0.7179 1.0664 0.065 Uiso 1 1 calc R
C21 C 0.1362(10) 0.7225(7) 0.9586(4) 0.060(3) Uani 1 1 d .
H21 H 0.0475 0.6862 0.9493 0.071 Uiso 1 1 calc R
C22 C 0.1828(9) 0.7581(7) 0.9017(4) 0.052(3) Uani 1 1 d .
H22 H 0.1247 0.7455 0.8538 0.063 Uiso 1 1 calc R
C23 C 0.3130(7) 1.1098(6) 0.6841(3) 0.0305(18) Uani 1 1 d .
H23 H 0.2580 1.0578 0.6445 0.037 Uiso 1 1 calc R
C24 C 0.2513(8) 1.2029(5) 0.6700(3) 0.0311(18) Uani 1 1 d .
C25 C 0.1161(8) 1.2040(6) 0.6674(3) 0.036(2) Uani 1 1 d .
H25 H 0.0629 1.1464 0.6740 0.044 Uiso 1 1 calc R
C26 C 0.0546(8) 1.2863(7) 0.6555(4) 0.045(2) Uani 1 1 d .
H26 H -0.0380 1.2853 0.6557 0.054 Uiso 1 1 calc R
C27 C 0.1283(9) 1.3682(6) 0.6437(4) 0.043(2) Uani 1 1 d .
H27 H 0.0871 1.4246 0.6349 0.052 Uiso 1 1 calc R
C28 C 0.2642(9) 1.3692(6) 0.6446(4) 0.045(2) Uani 1 1 d .
H28 H 0.3155 1.4264 0.6361 0.054 Uiso 1 1 calc R
C29 C 0.3256(8) 1.2872(6) 0.6578(3) 0.039(2) Uani 1 1 d .
H29 H 0.4187 1.2887 0.6585 0.047 Uiso 1 1 calc R
C30 C 0.4575(8) 1.1168(5) 0.6786(3) 0.0330(19) Uani 1 1 d .
C31 C 0.5696(8) 1.1525(6) 0.7383(4) 0.041(2) Uani 1 1 d .
H31 H 0.5551 1.1746 0.7836 0.049 Uiso 1 1 calc R
C32 C 0.7015(9) 1.1557(7) 0.7315(5) 0.054(2) Uani 1 1 d .
H32 H 0.7763 1.1800 0.7724 0.064 Uiso 1 1 calc R
C33 C 0.7258(10) 1.1242(7) 0.6665(5) 0.059(3) Uani 1 1 d .
H33 H 0.8164 1.1259 0.6624 0.071 Uiso 1 1 calc R
C34 C 0.6148(10) 1.0898(7) 0.6065(5) 0.052(2) Uani 1 1 d .
H34 H 0.6295 1.0678 0.5613 0.063 Uiso 1 1 calc R
C35 C 0.4848(8) 1.0879(6) 0.6132(4) 0.0360(19) Uani 1 1 d .
H35 H 0.4106 1.0660 0.5716 0.043 Uiso 1 1 calc R
C36 C 0.1793(9) 0.7097(6) 0.6266(3) 0.040(2) Uani 1 1 d .
H36 H 0.2539 0.7195 0.6019 0.048 Uiso 1 1 calc R
C37 C 0.2341(9) 0.6528(6) 0.6907(4) 0.044(2) Uani 1 1 d .
H37A H 0.1631 0.6378 0.7156 0.067 Uiso 1 1 calc R
H37B H 0.3142 0.6928 0.7248 0.067 Uiso 1 1 calc R
H37C H 0.2594 0.5919 0.6720 0.067 Uiso 1 1 calc R
C38 C 0.0602(9) 0.6400(6) 0.5714(4) 0.047(2) Uani 1 1 d .
H38A H 0.0913 0.5789 0.5584 0.071 Uiso 1 1 calc R
H38B H 0.0298 0.6709 0.5279 0.071 Uiso 1 1 calc R
H38C H -0.0156 0.6263 0.5932 0.071 Uiso 1 1 calc R
C39 C 0.0276(8) 0.8377(5) 0.7168(3) 0.0318(18) Uani 1 1 d .
H39 H 0.0853 0.8362 0.7668 0.038 Uiso 1 1 calc R
C40 C -0.0857(8) 0.7479(6) 0.7009(4) 0.043(2) Uani 1 1 d .
H40A H -0.1367 0.7517 0.7376 0.064 Uiso 1 1 calc R
H40B H -0.0445 0.6882 0.7022 0.064 Uiso 1 1 calc R
H40C H -0.1476 0.7468 0.6529 0.064 Uiso 1 1 calc R
C41 C -0.0350(8) 0.9302(6) 0.7205(4) 0.039(2) Uani 1 1 d .
H41A H -0.0954 0.9343 0.6730 0.059 Uiso 1 1 calc R
H41B H 0.0375 0.9869 0.7342 0.059 Uiso 1 1 calc R
H41C H -0.0874 0.9290 0.7566 0.059 Uiso 1 1 calc R
C42 C 0.0703(7) 0.8921(6) 0.5712(3) 0.0340(19) Uani 1 1 d .
H42 H 0.0733 0.9626 0.5885 0.041 Uiso 1 1 calc R
C43 C -0.0794(8) 0.8529(6) 0.5315(3) 0.041(2) Uani 1 1 d .
H43A H -0.1123 0.8945 0.4948 0.062 Uiso 1 1 calc R
H43B H -0.1345 0.8531 0.5664 0.062 Uiso 1 1 calc R
H43C H -0.0867 0.7862 0.5080 0.062 Uiso 1 1 calc R
C44 C 0.1578(8) 0.8905(6) 0.5169(3) 0.039(2) Uani 1 1 d .
H44A H 0.1473 0.8239 0.4925 0.059 Uiso 1 1 calc R
H44B H 0.2537 0.9127 0.5428 0.059 Uiso 1 1 calc R
H44C H 0.1283 0.9339 0.4810 0.059 Uiso 1 1 calc R
C45 C 0.5550(10) 0.7931(7) 0.5675(4) 0.060(3) Uani 1 1 d .
H45A H 0.6402 0.8390 0.5905 0.072 Uiso 1 1 calc R
H45B H 0.5301 0.7984 0.5151 0.072 Uiso 1 1 calc R
C46 C 0.5795(8) 0.6920(7) 0.5778(4) 0.047(2) Uani 1 1 d .
C47 C 0.6409(10) 0.6407(8) 0.5304(4) 0.059(3) Uani 1 1 d .
H47 H 0.6614 0.6711 0.4915 0.071 Uiso 1 1 calc R
C48 C 0.6722(10) 0.5478(8) 0.5387(4) 0.064(3) Uani 1 1 d .
H48 H 0.7137 0.5148 0.5066 0.077 Uiso 1 1 calc R
C49 C 0.6404(10) 0.5052(8) 0.5957(5) 0.059(3) Uani 1 1 d .
C50 C 0.5811(10) 0.5530(8) 0.6429(4) 0.064(3) Uani 1 1 d .
H50 H 0.5613 0.5228 0.6821 0.077 Uiso 1 1 calc R
C51 C 0.5503(9) 0.6465(7) 0.6325(4) 0.051(2) Uani 1 1 d .
H51 H 0.5079 0.6788 0.6646 0.062 Uiso 1 1 calc R
C52 C 0.7270(12) 0.3596(9) 0.5605(5) 0.088(4) Uani 1 1 d .
H52A H 0.6687 0.3499 0.5108 0.132 Uiso 1 1 calc R
H52B H 0.7424 0.2961 0.5759 0.132 Uiso 1 1 calc R
H52C H 0.8145 0.3987 0.5626 0.132 Uiso 1 1 calc R
C53 C 0.933(2) 0.4471(16) 0.8006(10) 0.210(9) Uani 1 1 d DU
H53A H 0.9418 0.3906 0.8269 0.315 Uiso 1 1 calc R
H53B H 1.0208 0.4904 0.8130 0.315 Uiso 1 1 calc R
H53C H 0.9047 0.4250 0.7484 0.315 Uiso 1 1 calc R
C54 C 0.8271(19) 0.5019(15) 0.8214(11) 0.210(9) Uani 1 1 d DU
H54A H 0.8036 0.5479 0.7859 0.253 Uiso 1 1 calc R
H54B H 0.8703 0.5415 0.8691 0.253 Uiso 1 1 calc R
C55 C 0.6948(18) 0.4438(12) 0.8261(9) 0.151(6) Uani 1 1 d DU
H55A H 0.6461 0.4074 0.7779 0.182 Uiso 1 1 calc R
H55B H 0.7159 0.3956 0.8602 0.182 Uiso 1 1 calc R
C56 C 0.603(2) 0.5080(15) 0.8514(11) 0.205(9) Uani 1 1 d DU
H56A H 0.6511 0.5409 0.9007 0.246 Uiso 1 1 calc R
H56B H 0.5898 0.5594 0.8194 0.246 Uiso 1 1 calc R
C57 C 0.465(2) 0.4597(14) 0.8533(11) 0.207(9) Uani 1 1 d DU
H57A H 0.4781 0.4074 0.8844 0.249 Uiso 1 1 calc R
H57B H 0.4161 0.4280 0.8037 0.249 Uiso 1 1 calc R
C58 C 0.3729(18) 0.5232(13) 0.8800(9) 0.162(7) Uani 1 1 d DU
H58A H 0.4206 0.5578 0.9283 0.243 Uiso 1 1 calc R
H58B H 0.2897 0.4822 0.8824 0.243 Uiso 1 1 calc R
H58C H 0.3491 0.5707 0.8465 0.243 Uiso 1 1 calc R

loop_
_atom_site_aniso_label
_atom_site_aniso_U_11
_atom_site_aniso_U_22
_atom_site_aniso_U_33
_atom_site_aniso_U_23
_atom_site_aniso_U_13
_atom_site_aniso_U_12
Sn1 0.0326(4) 0.0547(4) 0.0304(3) 0.0118(2) 0.0113(2) 0.0118(3)
Si1 0.0285(13) 0.0382(14) 0.0205(9) 0.0065(8) 0.0061(8) 0.0041(11)
O1 0.043(4) 0.061(4) 0.036(3) 0.001(2) 0.013(2) 0.019(3)
N1 0.028(4) 0.031(4) 0.017(3) 0.001(2) 0.004(2) 0.007(3)
C1 0.013(4) 0.043(5) 0.020(3) 0.004(3) 0.003(3) 0.010(4)
O2 0.087(6) 0.067(5) 0.076(4) 0.016(4) 0.021(4) 0.032(5)
C2 0.017(4) 0.037(5) 0.021(3) 0.007(3) 0.005(3) 0.003(3)
C3 0.024(4) 0.047(5) 0.020(3) 0.004(3) 0.005(3) 0.008(4)
C4 0.029(5) 0.043(5) 0.015(3) 0.002(3) 0.007(3) 0.007(4)
C5 0.031(5) 0.034(5) 0.031(4) 0.008(3) 0.007(3) 0.004(4)
C6 0.008(4) 0.040(5) 0.030(4) 0.011(3) 0.001(3) 0.007(4)
C7 0.048(6) 0.055(6) 0.033(4) 0.008(4) 0.014(4) 0.014(5)
C8 0.061(8) 0.111(10) 0.054(5) -0.013(5) 0.019(5) 0.031(7)
C9 0.144(12) 0.052(7) 0.051(5) 0.006(5) 0.049(6) 0.020(7)
C10 0.032(5) 0.053(6) 0.024(4) 0.011(3) 0.006(3) 0.009(4)
C11 0.034(5) 0.050(6) 0.021(3) 0.016(3) 0.010(3) 0.010(5)
C12 0.035(5) 0.051(6) 0.036(4) 0.013(3) 0.014(3) 0.012(5)
C13 0.044(6) 0.074(8) 0.042(5) 0.028(4) 0.023(4) 0.029(6)
C14 0.034(6) 0.075(8) 0.043(5) 0.023(4) 0.016(4) 0.019(6)
C15 0.031(5) 0.074(7) 0.030(4) 0.022(4) 0.002(3) 0.012(5)
C16 0.036(5) 0.054(6) 0.023(4) 0.013(3) 0.006(3) 0.015(5)
C17 0.037(5) 0.051(6) 0.022(4) 0.015(3) 0.010(3) 0.016(5)
C18 0.044(6) 0.056(6) 0.029(4) 0.013(4) 0.011(4) 0.001(5)
C19 0.060(7) 0.066(7) 0.033(4) 0.021(4) 0.018(4) 0.011(6)
C20 0.062(7) 0.077(8) 0.036(5) 0.028(4) 0.023(4) 0.025(6)
C21 0.044(6) 0.081(8) 0.058(6) 0.035(5) 0.016(5) -0.002(5)
C22 0.029(5) 0.088(8) 0.042(5) 0.033(4) 0.005(4) 0.005(5)
C23 0.026(5) 0.043(5) 0.022(3) 0.008(3) 0.008(3) 0.001(4)
C24 0.040(5) 0.029(5) 0.023(3) 0.008(3) 0.006(3) 0.004(4)
C25 0.026(5) 0.050(6) 0.031(4) 0.016(3) 0.002(3) 0.001(4)
C26 0.025(5) 0.068(7) 0.042(4) 0.011(4) 0.008(4) 0.005(5)
C27 0.043(6) 0.036(6) 0.051(5) 0.016(4) 0.011(4) 0.004(5)
C28 0.042(6) 0.042(6) 0.052(5) 0.014(4) 0.013(4) -0.003(5)
C29 0.036(5) 0.044(6) 0.037(4) 0.011(4) 0.009(4) 0.007(4)
C30 0.036(5) 0.038(5) 0.028(4) 0.014(3) 0.011(3) 0.007(4)
C31 0.035(5) 0.057(6) 0.034(4) 0.017(4) 0.012(4) 0.004(5)
C32 0.033(6) 0.065(7) 0.061(5) 0.016(4) 0.009(4) 0.000(5)
C33 0.032(6) 0.059(7) 0.107(8) 0.033(6) 0.042(6) 0.018(5)
C34 0.046(6) 0.052(6) 0.065(6) 0.014(4) 0.030(5) -0.005(5)
C35 0.032(5) 0.045(5) 0.038(4) 0.014(3) 0.018(3) 0.008(4)
C36 0.050(6) 0.038(5) 0.030(4) 0.008(3) 0.005(4) 0.011(4)
C37 0.045(6) 0.038(6) 0.050(5) 0.016(4) 0.008(4) 0.012(5)
C38 0.060(6) 0.046(6) 0.031(4) -0.004(3) 0.002(4) 0.014(5)
C39 0.036(5) 0.036(5) 0.021(3) 0.006(3) 0.003(3) 0.002(4)
C40 0.030(5) 0.065(6) 0.034(4) 0.016(4) 0.012(3) -0.002(5)
C41 0.028(5) 0.061(6) 0.033(4) 0.008(4) 0.012(3) 0.011(5)
C42 0.030(5) 0.049(6) 0.023(4) 0.001(3) 0.009(3) 0.006(4)
C43 0.038(5) 0.061(6) 0.023(4) 0.010(3) 0.003(3) 0.012(5)
C44 0.032(5) 0.059(6) 0.024(4) 0.008(3) 0.004(3) 0.003(4)
C45 0.057(7) 0.080(8) 0.041(5) 0.020(4) 0.006(4) 0.008(6)
C46 0.031(5) 0.058(7) 0.045(5) 0.004(4) 0.003(4) 0.004(5)
C47 0.057(7) 0.078(8) 0.036(5) 0.012(4) 0.006(4) -0.002(6)
C48 0.074(8) 0.085(9) 0.043(5) 0.012(5) 0.021(5) 0.034(7)
C49 0.053(7) 0.070(8) 0.058(6) 0.006(5) 0.017(5) 0.021(6)
C50 0.063(7) 0.082(8) 0.054(5) 0.018(5) 0.019(5) 0.021(6)
C51 0.042(6) 0.066(7) 0.052(5) 0.003(4) 0.022(4) 0.012(5)
C52 0.096(10) 0.085(9) 0.092(8) 0.008(6) 0.033(7) 0.035(8)
C53 0.208(11) 0.210(11) 0.217(10) 0.022(7) 0.063(7) 0.046(7)
C54 0.208(11) 0.209(11) 0.211(11) 0.022(7) 0.054(7) 0.032(7)
C55 0.154(9) 0.148(8) 0.155(8) 0.037(6) 0.036(6) 0.033(6)
C56 0.205(11) 0.202(11) 0.209(10) 0.024(7) 0.057(7) 0.032(7)
C57 0.211(11) 0.204(11) 0.213(10) 0.039(7) 0.063(7) 0.029(7)
C58 0.167(9) 0.152(9) 0.181(8) 0.033(6) 0.063(6) 0.032(7)

loop_
_atom_type_symbol
_atom_type_description
_atom_type_scat_dispersion_real
_atom_type_scat_dispersion_imag
_atom_type_scat_source
Sn Sn -0.6537 1.4246 'International Tables Vol C Tables 4.2.6.8 and 6.1.1.4'
Si Si 0.0817 0.0704 'International Tables Vol C Tables 4.2.6.8 and 6.1.1.4'
N N 0.0061 0.0033 'International Tables Vol C Tables 4.2.6.8 and 6.1.1.4'
O O 0.0106 0.0060 'International Tables Vol C Tables 4.2.6.8 and 6.1.1.4'
C C 0.0033 0.0016 'International Tables Vol C Tables 4.2.6.8 and 6.1.1.4'
H H 0.0000 0.0000 'International Tables Vol C Tables 4.2.6.8 and 6.1.1.4'

loop_
_geom_angle_atom_site_label_1
_geom_angle_atom_site_label_2
_geom_angle_atom_site_label_3
_geom_angle
O1 Sn1 N1 94.2(2)
N1 Si1 C36 107.2(3)
N1 Si1 C42 110.9(3)
C36 Si1 C42 109.2(3)
N1 Si1 C39 107.6(3)
C36 Si1 C39 113.8(4)
C42 Si1 C39 108.1(3)
C45 O1 Sn1 116.7(5)
C1 N1 Si1 116.9(4)
C1 N1 Sn1 110.3(4)
Si1 N1 Sn1 132.8(3)
C6 C1 C2 117.9(6)
C6 C1 N1 122.9(5)
C2 C1 N1 119.2(6)
C49 O2 C52 116.3(8)
C3 C2 C1 118.1(6)
C3 C2 C10 121.5(5)
C1 C2 C10 120.1(6)
C4 C3 C2 123.5(6)
C3 C4 C5 117.1(6)
C3 C4 C7 119.9(6)
C5 C4 C7 123.0(7)
C4 C5 C6 121.3(7)
C1 C6 C5 121.2(6)
C1 C6 C23 119.0(6)
C5 C6 C23 119.8(6)
C9 C7 C4 115.1(7)
C9 C7 C8 111.0(8)
C4 C7 C8 108.9(7)
C2 C10 C11 109.9(7)
C2 C10 C17 114.9(6)
C11 C10 C17 112.5(5)
C16 C11 C12 116.6(7)
C16 C11 C10 123.2(7)
C12 C11 C10 120.1(8)
C13 C12 C11 120.6(9)
C12 C13 C14 120.8(8)
C15 C14 C13 118.4(8)
C14 C15 C16 121.1(9)
C15 C16 C11 122.3(8)
C22 C17 C18 119.0(7)
C22 C17 C10 120.4(6)
C18 C17 C10 120.6(7)
C19 C18 C17 120.2(8)
C20 C19 C18 120.1(8)
C19 C20 C21 120.5(7)
C20 C21 C22 119.1(9)
C17 C22 C21 121.2(7)
C30 C23 C24 113.5(6)
C30 C23 C6 111.1(5)
C24 C23 C6 113.5(5)
C25 C24 C29 117.6(7)
C25 C24 C23 119.7(7)
C29 C24 C23 122.7(7)
C24 C25 C26 122.4(8)
C27 C26 C25 119.4(8)
C26 C27 C28 119.8(8)
C27 C28 C29 120.5(8)
C28 C29 C24 120.3(8)
C35 C30 C31 117.3(7)
C35 C30 C23 120.6(7)
C31 C30 C23 122.1(6)
C32 C31 C30 120.4(7)
C33 C32 C31 121.1(8)
C32 C33 C34 118.8(8)
C35 C34 C33 119.9(8)
C34 C35 C30 122.4(8)
C38 C36 C37 107.3(7)
C38 C36 Si1 117.4(5)
C37 C36 Si1 114.2(5)
C41 C39 C40 109.5(6)
C41 C39 Si1 114.1(5)
C40 C39 Si1 114.7(5)
C43 C42 C44 109.7(5)
C43 C42 Si1 116.7(5)
C44 C42 Si1 112.0(5)
O1 C45 C46 112.5(7)
C51 C46 C47 117.5(8)
C51 C46 C45 123.1(8)
C47 C46 C45 119.4(8)
C48 C47 C46 122.4(8)
C49 C48 C47 117.5(8)
C50 C49 C48 121.7(9)
C50 C49 O2 115.5(9)
C48 C49 O2 122.8(8)
C49 C50 C51 119.2(9)
C46 C51 C50 121.7(8)
C53 C54 C55 118.6(18)
C56 C55 C54 112.4(16)
C57 C56 C55 117.3(17)
C56 C57 C58 117.7(17)

loop_
_geom_bond_atom_site_label_1
_geom_bond_atom_site_label_2
_geom_bond_distance
Sn1 O1 2.020(5)
Sn1 N1 2.096(6)
Si1 N1 1.783(6)
Si1 C36 1.879(8)
Si1 C42 1.910(7)
Si1 C39 1.911(7)
O1 C45 1.445(10)
N1 C1 1.447(8)
C1 C6 1.381(10)
C1 C2 1.440(8)
O2 C49 1.414(11)
O2 C52 1.437(11)
C2 C3 1.397(9)
C2 C10 1.522(10)
C3 C4 1.380(10)
C4 C5 1.390(9)
C4 C7 1.517(9)
C5 C6 1.402(9)
C6 C23 1.550(8)
C7 C9 1.493(12)
C7 C8 1.520(13)
C10 C11 1.533(10)
C10 C17 1.539(9)
C11 C16 1.382(11)
C11 C12 1.412(10)
C12 C13 1.374(11)
C13 C14 1.395(12)
C14 C15 1.362(11)
C15 C16 1.365(10)
C17 C22 1.347(11)
C17 C18 1.394(9)
C18 C19 1.390(10)
C19 C20 1.357(12)
C20 C21 1.372(11)
C21 C22 1.408(11)
C23 C30 1.506(10)
C23 C24 1.534(9)
C24 C25 1.379(10)
C24 C29 1.391(11)
C25 C26 1.390(10)
C26 C27 1.360(12)
C27 C28 1.389(11)
C28 C29 1.391(10)
C30 C35 1.390(9)
C30 C31 1.405(10)
C31 C32 1.388(11)
C32 C33 1.378(12)
C33 C34 1.398(12)
C34 C35 1.369(11)
C36 C38 1.554(11)
C36 C37 1.558(9)
C39 C41 1.516(10)
C39 C40 1.547(11)
C42 C43 1.537(10)
C42 C44 1.540(9)
C45 C46 1.487(12)
C46 C51 1.358(11)
C46 C47 1.421(12)
C47 C48 1.389(12)
C48 C49 1.385(12)
C49 C50 1.380(12)
C50 C51 1.402(12)
C53 C54 1.514(8)
C54 C55 1.519(8)
C55 C56 1.514(8)
C56 C57 1.500(8)
C57 C58 1.520(8)
